data_7030645
loop_
_publ_author_name
'Hitchcock, Peter B.'
'Lappert, Michael F.'
'Li, Gang'
'Coles, Martyn P.'

_publ_section_title
;
 Synthesis and structures of \b-dialdiminatoantimony(III) halides and
 \b-dialdiminium hexahalogenoantimoniates
;
_journal_coden_ASTM DTARAF
_journal_issue 37
_journal_name_full 'Dalton Transactions'
_journal_page_first 7820
_journal_page_last 7826
_journal_paper_doi 10.1039/b905929f
_journal_year 2009
_chemical_compound_source 'synthesis as described'
_chemical_formula_moiety 'C33 H41 Cl2 N2 Sb, 0.5(C4 H10 O), 0.5(C4 H8 O)'
_chemical_formula_sum 'C37 H50 Cl2 N2 O Sb'
_chemical_formula_weight 731.44
_space_group_IT_number 60
_symmetry_cell_setting orthorhombic
_symmetry_Int_Tables_number 60
_symmetry_space_group_name_Hall '-P 2n 2ab'
_symmetry_space_group_name_H-M 'P b c n'
_atom_sites_solution_hydrogens geom
_atom_sites_solution_primary direct
_atom_sites_solution_secondary difmap
_audit_conform_dict_location ftp://ftp.iucr.org/pub/cif_core.dic
_audit_conform_dict_name cif_core.dic
_audit_conform_dict_version 2.3
_audit_creation_date 2005-06-07T09:34:52-00:00
_audit_creation_method 'WinGX routine CIF_UPDATE'
_cell_angle_alpha 90
_cell_angle_beta 90
_cell_angle_gamma 90
_cell_formula_units_Z 8
_cell_length_a 13.3715(2)
_cell_length_b 25.7813(5)
_cell_length_c 21.0953(5)
_cell_measurement_reflns_used 65183
_cell_measurement_temperature 173(2)
_cell_measurement_theta_max 26.022
_cell_measurement_theta_min 3.395
_cell_measurement_wavelength 0.71073
_cell_volume 7272.3(2)
_computing_cell_refinement 'HKL Scalepack (Otwinowski & Minor 1997)'
_computing_data_collection 'Collect (Nonius BV, 1997-2000)'
_computing_data_reduction 'HKL Denzo and Scalepack (Otwinowski & Minor 1997)'
_computing_molecular_graphics 'Ortep-3 for Windows (Farrugia, 1997)'
_computing_publication_material 'WinGX publication routines (Farrugia, 1999)'
_computing_structure_refinement 'SHELXL-97 (Sheldrick, 1997)'
_computing_structure_solution 'SHELXS-86 (Sheldrick, 1986)'
_diffrn_ambient_temperature 173(2)
_diffrn_detector 'CCD plate'
_diffrn_detector_area_resol_mean 9
_diffrn_measured_fraction_theta_full 0.992
_diffrn_measured_fraction_theta_max 0.992
_diffrn_measurement_device '95mm CCD camera on \k-goniostat'
_diffrn_measurement_device_type KappaCCD
_diffrn_measurement_method 'CCD rotation images, thick slices'
_diffrn_orient_matrix_type 'by Nonius Collect from scalepack cell'
_diffrn_orient_matrix_UB_11 -0.330351E-1
_diffrn_orient_matrix_UB_12 0.237204E-1
_diffrn_orient_matrix_UB_13 0.288829E-1
_diffrn_orient_matrix_UB_21 -0.635778E-1
_diffrn_orient_matrix_UB_22 0.15031E-2
_diffrn_orient_matrix_UB_23 -0.203875E-1
_diffrn_orient_matrix_UB_31 -0.214354E-1
_diffrn_orient_matrix_UB_32 -0.410148E-1
_diffrn_orient_matrix_UB_33 0.159569E-1
_diffrn_radiation_monochromator graphite
_diffrn_radiation_probe x-ray
_diffrn_radiation_type MoK\a
_diffrn_radiation_wavelength 0.71073
_diffrn_reflns_av_R_equivalents 0.1404
_diffrn_reflns_av_unetI/netI 0.0678
_diffrn_reflns_limit_h_max 16
_diffrn_reflns_limit_h_min -16
_diffrn_reflns_limit_k_max 31
_diffrn_reflns_limit_k_min -31
_diffrn_reflns_limit_l_max 25
_diffrn_reflns_limit_l_min -25
_diffrn_reflns_number 85763
_diffrn_reflns_theta_full 26.05
_diffrn_reflns_theta_max 26.05
_diffrn_reflns_theta_min 3.42
_diffrn_source 'Enraf Nonius FR590'
_exptl_absorpt_coefficient_mu 0.936
_exptl_absorpt_correction_T_max 0.9879
_exptl_absorpt_correction_T_min 0.8269
_exptl_absorpt_correction_type multi-scan
_exptl_absorpt_process_details
;
[c.f. r.h. blessing, acta cryst. (1995), a51, 33-38]
;
_exptl_crystal_colour colourless
_exptl_crystal_density_diffrn 1.336
_exptl_crystal_density_method 'not measured'
_exptl_crystal_description needle
_exptl_crystal_F_000 3032
_exptl_crystal_size_max 0.4
_exptl_crystal_size_mid 0.05
_exptl_crystal_size_min 0.03
_refine_diff_density_max 0.882
_refine_diff_density_min -0.589
_refine_diff_density_rms 0.104
_refine_ls_extinction_method none
_refine_ls_goodness_of_fit_ref 1.115
_refine_ls_hydrogen_treatment constr
_refine_ls_matrix_type full
_refine_ls_number_parameters 389
_refine_ls_number_reflns 7136
_refine_ls_number_restraints 18
_refine_ls_restrained_S_all 1.135
_refine_ls_R_factor_all 0.1054
_refine_ls_R_factor_gt 0.0588
_refine_ls_shift/su_max 0.001
_refine_ls_shift/su_mean 0
_refine_ls_structure_factor_coef Fsqd
_refine_ls_weighting_details 'calc w=1/[\s^2^(Fo^2^)+(0.0000P)^2^+27.2675P] where P=(Fo^2^+2Fc^2^)/3'
_refine_ls_weighting_scheme calc
_refine_ls_wR_factor_gt 0.0844
_refine_ls_wR_factor_ref 0.0953
_reflns_number_gt 4837
_reflns_number_total 7136
_reflns_threshold_expression >2sigma(I)
_cod_duplicate_entry 7002269
_cod_data_source_file b905929f.txt
_cod_data_source_block (1)-jun705_revised
_cod_original_sg_symbol_H-M Pbcn
_cod_database_code 7030645

loop_
_symmetry_equiv_pos_as_xyz
'x, y, z'
'-x+1/2, -y+1/2, z+1/2'
'x+1/2, -y+1/2, -z'
'-x, y, -z+1/2'
'-x, -y, -z'
'x-1/2, y-1/2, -z-1/2'
'-x-1/2, y-1/2, z'
'x, -y, z-1/2'

loop_
_atom_site_label
_atom_site_type_symbol
_atom_site_fract_x
_atom_site_fract_y
_atom_site_fract_z
_atom_site_U_iso_or_equiv
_atom_site_adp_type
_atom_site_occupancy
_atom_site_symmetry_multiplicity
_atom_site_calc_flag
_atom_site_refinement_flags
_atom_site_disorder_assembly
_atom_site_disorder_group
Sb Sb 0.73784(2) 0.308008(11) 0.540710(16) 0.01980(9) Uani 1 1 d . . .
Cl1 Cl 0.77789(9) 0.24371(5) 0.45436(8) 0.0339(3) Uani 1 1 d . . .
Cl2 Cl 0.76816(9) 0.37581(4) 0.46668(6) 0.0292(3) Uani 1 1 d . . .
N1 N 0.6780(3) 0.37048(15) 0.60863(19) 0.0183(9) Uani 1 1 d . . .
N2 N 0.5840(2) 0.29990(14) 0.51894(18) 0.0154(9) Uani 1 1 d . . .
C1 C 0.5925(3) 0.39432(18) 0.6050(2) 0.0191(11) Uani 1 1 d . . .
H1 H 0.5826 0.4231 0.6324 0.023 Uiso 1 1 calc R . .
C2 C 0.5132(3) 0.38123(18) 0.5640(2) 0.0168(11) Uani 1 1 d . . .
C3 C 0.5117(3) 0.33547(17) 0.5300(2) 0.0170(11) Uani 1 1 d . . .
H3 H 0.4490 0.3276 0.5110 0.020 Uiso 1 1 calc R . .
C4 C 0.4240(3) 0.41555(18) 0.5643(2) 0.0171(11) Uani 1 1 d . . .
C5 C 0.3268(3) 0.39685(19) 0.5686(2) 0.0236(12) Uani 1 1 d . . .
H5 H 0.3155 0.3605 0.5700 0.028 Uiso 1 1 calc R . .
C6 C 0.2459(4) 0.43064(19) 0.5710(2) 0.0332(13) Uani 1 1 d . . .
H6 H 0.1798 0.4174 0.5745 0.040 Uiso 1 1 calc R . .
C7 C 0.2619(4) 0.4835(2) 0.5682(3) 0.0352(14) Uani 1 1 d . . .
H7 H 0.2067 0.5067 0.5697 0.042 Uiso 1 1 calc R . .
C8 C 0.3577(4) 0.5028(2) 0.5631(3) 0.0327(14) Uani 1 1 d . . .
H8 H 0.3685 0.5391 0.5609 0.039 Uiso 1 1 calc R . .
C9 C 0.4378(4) 0.46899(19) 0.5612(2) 0.0249(12) Uani 1 1 d . . .
H9 H 0.5036 0.4825 0.5576 0.030 Uiso 1 1 calc R . .
C10 C 0.7446(3) 0.38473(17) 0.6593(2) 0.0194(10) Uani 1 1 d . . .
C11 C 0.8031(3) 0.42987(19) 0.6548(3) 0.0243(12) Uani 1 1 d . . .
C12 C 0.8655(4) 0.4418(2) 0.7054(3) 0.0335(14) Uani 1 1 d . . .
H12 H 0.9058 0.4721 0.7035 0.040 Uiso 1 1 calc R . .
C13 C 0.8702(4) 0.4106(2) 0.7582(3) 0.0391(16) Uani 1 1 d . . .
H13 H 0.9127 0.4198 0.7925 0.047 Uiso 1 1 calc R . .
C14 C 0.8137(4) 0.3664(2) 0.7617(3) 0.0350(14) Uani 1 1 d . . .
H14 H 0.8192 0.3446 0.7978 0.042 Uiso 1 1 calc R . .
C15 C 0.7479(4) 0.35272(19) 0.7127(2) 0.0275(12) Uani 1 1 d . . .
C16 C 0.7976(4) 0.46669(19) 0.5984(3) 0.0281(13) Uani 1 1 d . . .
H16 H 0.7593 0.4487 0.5641 0.034 Uiso 1 1 calc R . .
C17 C 0.9022(4) 0.4797(2) 0.5719(3) 0.0424(16) Uani 1 1 d . . .
H17A H 0.8953 0.5033 0.5357 0.064 Uiso 1 1 calc R . .
H17B H 0.9352 0.4477 0.5580 0.064 Uiso 1 1 calc R . .
H17C H 0.9424 0.4964 0.6049 0.064 Uiso 1 1 calc R . .
C18 C 0.7416(4) 0.51648(19) 0.6147(3) 0.0414(14) Uani 1 1 d . . .
H18A H 0.7394 0.5390 0.5774 0.062 Uiso 1 1 calc R . .
H18B H 0.7762 0.5344 0.6493 0.062 Uiso 1 1 calc R . .
H18C H 0.6733 0.5080 0.6280 0.062 Uiso 1 1 calc R . .
C19 C 0.6810(4) 0.3056(2) 0.7209(3) 0.0332(13) Uani 1 1 d . . .
H19 H 0.6323 0.3053 0.6849 0.040 Uiso 1 1 calc R . .
C20 C 0.6209(5) 0.3086(3) 0.7825(3) 0.065(2) Uani 1 1 d . . .
H20A H 0.5780 0.2780 0.7862 0.097 Uiso 1 1 calc R . .
H20B H 0.5795 0.3399 0.7823 0.097 Uiso 1 1 calc R . .
H20C H 0.6670 0.3098 0.8187 0.097 Uiso 1 1 calc R . .
C21 C 0.7398(6) 0.2549(2) 0.7185(4) 0.066(2) Uani 1 1 d . . .
H21A H 0.6937 0.2256 0.7233 0.099 Uiso 1 1 calc R . .
H21B H 0.7889 0.2543 0.7530 0.099 Uiso 1 1 calc R . .
H21C H 0.7745 0.2522 0.6777 0.099 Uiso 1 1 calc R . .
C22 C 0.5528(3) 0.25735(18) 0.4788(2) 0.0176(11) Uani 1 1 d . . .
C23 C 0.5256(3) 0.2684(2) 0.4156(3) 0.0232(12) Uani 1 1 d . . .
C24 C 0.4945(4) 0.2267(2) 0.3782(3) 0.0305(13) Uani 1 1 d . . .
H24 H 0.4753 0.2328 0.3355 0.037 Uiso 1 1 calc R . .
C25 C 0.4910(4) 0.1768(2) 0.4019(3) 0.0334(15) Uani 1 1 d . . .
H25 H 0.4695 0.1490 0.3757 0.040 Uiso 1 1 calc R . .
C26 C 0.5189(3) 0.1675(2) 0.4637(3) 0.0340(15) Uani 1 1 d . . .
H26 H 0.5160 0.1331 0.4796 0.041 Uiso 1 1 calc R . .
C27 C 0.5514(3) 0.20714(18) 0.5037(3) 0.0209(12) Uani 1 1 d . . .
C28 C 0.5324(4) 0.3221(2) 0.3866(3) 0.0268(13) Uani 1 1 d . . .
H28 H 0.5614 0.3459 0.4192 0.032 Uiso 1 1 calc R . .
C29 C 0.6020(5) 0.3226(2) 0.3290(3) 0.0454(17) Uani 1 1 d . . .
H29A H 0.6056 0.3578 0.3117 0.068 Uiso 1 1 calc R . .
H29B H 0.5760 0.2990 0.2965 0.068 Uiso 1 1 calc R . .
H29C H 0.6690 0.3113 0.3418 0.068 Uiso 1 1 calc R . .
C30 C 0.4284(4) 0.3429(2) 0.3685(3) 0.0448(17) Uani 1 1 d . . .
H30A H 0.4350 0.3778 0.3505 0.067 Uiso 1 1 calc R . .
H30B H 0.3860 0.3444 0.4064 0.067 Uiso 1 1 calc R . .
H30C H 0.3977 0.3198 0.3371 0.067 Uiso 1 1 calc R . .
C31 C 0.5840(4) 0.1961(2) 0.5706(3) 0.0283(12) Uani 1 1 d . . .
H31 H 0.6365 0.2225 0.5811 0.034 Uiso 1 1 calc R . .
C32 C 0.5003(5) 0.2042(3) 0.6177(3) 0.0516(19) Uani 1 1 d . . .
H32A H 0.5247 0.1969 0.6606 0.077 Uiso 1 1 calc R . .
H32B H 0.4449 0.1808 0.6076 0.077 Uiso 1 1 calc R . .
H32C H 0.4771 0.2402 0.6154 0.077 Uiso 1 1 calc R . .
C33 C 0.6332(5) 0.1427(2) 0.5795(4) 0.060(2) Uani 1 1 d . . .
H33A H 0.6530 0.1384 0.6239 0.090 Uiso 1 1 calc R . .
H33B H 0.6924 0.1402 0.5522 0.090 Uiso 1 1 calc R . .
H33C H 0.5854 0.1155 0.5679 0.090 Uiso 1 1 calc R . .
O1S O 0.5000 0.4384(3) 0.7500 0.093(3) Uani 1 2 d S . 1
O2S O 1.0000 0.5560(4) 0.7500 0.126(4) Uani 1 2 d SDU . 1
C1S C 0.4166(5) 0.4697(3) 0.7313(3) 0.0530(18) Uani 1 1 d . A 1
H1S1 H 0.3624 0.4674 0.7631 0.064 Uiso 1 1 calc R A 1
H1S2 H 0.3903 0.4581 0.6898 0.064 Uiso 1 1 calc R A 1
C2S C 0.4545(6) 0.5235(3) 0.7269(4) 0.078(3) Uani 1 1 d . . 1
H2S1 H 0.4031 0.5487 0.7406 0.093 Uiso 1 1 calc R . 1
H2S2 H 0.4756 0.5319 0.6831 0.093 Uiso 1 1 calc R . 1
C3S C 0.9294(8) 0.5867(5) 0.7693(7) 0.148(5) Uani 1 1 d DU B 1
H3S1 H 0.8983 0.6021 0.7310 0.177 Uiso 1 1 calc R B 1
H3S2 H 0.9617 0.6155 0.7926 0.177 Uiso 1 1 calc R B 1
C4S C 0.8570(12) 0.5694(6) 0.8049(6) 0.209(8) Uani 1 1 d DU B 1
H4S1 H 0.8095 0.5975 0.8134 0.313 Uiso 1 1 calc R B 1
H4S2 H 0.8845 0.5567 0.8450 0.313 Uiso 1 1 calc R B 1
H4S3 H 0.8225 0.5410 0.7830 0.313 Uiso 1 1 calc R B 1

loop_
_atom_site_aniso_label
_atom_site_aniso_U_11
_atom_site_aniso_U_22
_atom_site_aniso_U_33
_atom_site_aniso_U_23
_atom_site_aniso_U_13
_atom_site_aniso_U_12
Sb 0.01529(15) 0.01500(15) 0.02911(18) -0.00058(17) -0.00148(15) 0.00245(13)
Cl1 0.0242(6) 0.0262(7) 0.0512(9) -0.0142(7) 0.0087(7) 0.0027(5)
Cl2 0.0341(7) 0.0207(6) 0.0327(8) 0.0028(6) 0.0073(7) 0.0004(5)
N1 0.020(2) 0.019(2) 0.016(2) -0.0030(18) 0.0014(17) -0.0014(17)
N2 0.0128(18) 0.012(2) 0.021(2) -0.0044(17) -0.0014(15) 0.0035(15)
C1 0.026(3) 0.012(3) 0.019(3) 0.000(2) 0.003(2) -0.001(2)
C2 0.015(2) 0.016(3) 0.018(3) -0.003(2) -0.001(2) 0.0006(19)
C3 0.013(2) 0.019(3) 0.018(3) 0.002(2) 0.001(2) 0.0003(19)
C4 0.020(2) 0.021(3) 0.011(3) -0.004(2) -0.0009(19) 0.003(2)
C5 0.025(3) 0.018(3) 0.028(3) -0.006(2) 0.000(2) 0.001(2)
C6 0.022(3) 0.038(3) 0.039(3) -0.004(3) -0.005(3) 0.004(3)
C7 0.035(3) 0.035(3) 0.035(3) -0.004(3) -0.006(3) 0.021(3)
C8 0.044(3) 0.018(3) 0.035(4) 0.003(3) -0.002(3) 0.007(2)
C9 0.026(3) 0.022(3) 0.026(3) 0.000(2) -0.001(2) 0.001(2)
C10 0.015(2) 0.023(2) 0.020(3) -0.003(2) -0.002(2) 0.003(2)
C11 0.020(2) 0.026(3) 0.027(3) -0.007(2) 0.000(2) -0.004(2)
C12 0.027(3) 0.040(4) 0.034(4) -0.006(3) -0.001(3) -0.009(2)
C13 0.032(3) 0.057(4) 0.028(4) -0.009(3) -0.014(3) -0.008(3)
C14 0.032(3) 0.047(4) 0.026(4) 0.011(3) -0.007(3) -0.004(3)
C15 0.018(3) 0.036(3) 0.029(3) 0.001(2) 0.002(2) 0.000(2)
C16 0.033(3) 0.023(3) 0.029(3) -0.002(3) -0.002(2) -0.008(2)
C17 0.043(4) 0.037(4) 0.047(4) 0.004(3) 0.010(3) -0.006(3)
C18 0.052(4) 0.026(3) 0.047(4) -0.002(3) -0.001(3) -0.002(3)
C19 0.031(3) 0.035(3) 0.033(3) 0.009(3) -0.012(2) -0.008(3)
C20 0.062(4) 0.083(6) 0.049(5) 0.014(5) 0.006(4) -0.030(4)
C21 0.066(5) 0.040(4) 0.092(6) 0.023(4) -0.011(5) 0.004(4)
C22 0.015(2) 0.017(3) 0.021(3) -0.006(2) 0.005(2) -0.0008(19)
C23 0.019(3) 0.027(3) 0.024(3) -0.008(2) -0.001(2) 0.003(2)
C24 0.027(3) 0.037(4) 0.028(3) -0.012(3) 0.003(3) 0.004(3)
C25 0.024(3) 0.028(3) 0.048(4) -0.021(3) -0.001(3) -0.003(2)
C26 0.022(3) 0.016(3) 0.063(5) -0.009(3) 0.007(3) -0.003(2)
C27 0.015(2) 0.015(3) 0.032(3) 0.000(2) 0.002(2) 0.0020(19)
C28 0.034(3) 0.026(3) 0.021(3) -0.004(2) -0.001(2) 0.003(2)
C29 0.056(4) 0.050(4) 0.031(4) 0.007(3) 0.009(3) 0.005(3)
C30 0.048(4) 0.037(4) 0.050(5) 0.001(3) -0.008(3) 0.012(3)
C31 0.025(3) 0.013(3) 0.046(4) 0.004(3) 0.002(2) 0.001(2)
C32 0.048(4) 0.071(5) 0.035(4) 0.003(4) 0.002(3) 0.021(3)
C33 0.073(5) 0.042(4) 0.065(5) 0.009(4) 0.007(4) 0.029(4)
O1S 0.070(5) 0.067(5) 0.142(9) 0.000 -0.031(5) 0.000
O2S 0.175(11) 0.104(9) 0.099(8) 0.000 0.046(8) 0.000
C1S 0.064(5) 0.062(5) 0.033(4) 0.010(4) 0.011(3) 0.004(4)
C2S 0.124(8) 0.058(5) 0.051(6) 0.013(4) -0.003(5) -0.001(5)
C3S 0.104(9) 0.132(11) 0.207(15) -0.039(10) -0.040(8) -0.013(7)
C4S 0.286(17) 0.222(16) 0.118(11) -0.115(11) 0.121(11) -0.083(13)

loop_
_atom_type_symbol
_atom_type_description
_atom_type_scat_dispersion_real
_atom_type_scat_dispersion_imag
_atom_type_scat_source
C C 0.0033 0.0016 'International Tables Vol C Tables 4.2.6.8 and 6.1.1.4'
H H 0 0 'International Tables Vol C Tables 4.2.6.8 and 6.1.1.4'
Cl Cl 0.1484 0.1585 'International Tables Vol C Tables 4.2.6.8 and 6.1.1.4'
N N 0.0061 0.0033 'International Tables Vol C Tables 4.2.6.8 and 6.1.1.4'
O O 0.0106 0.006 'International Tables Vol C Tables 4.2.6.8 and 6.1.1.4'
Sb Sb -0.5866 1.5461 'International Tables Vol C Tables 4.2.6.8 and 6.1.1.4'

loop_
_geom_angle_atom_site_label_1
_geom_angle_atom_site_label_2
_geom_angle_atom_site_label_3
_geom_angle
_geom_angle_site_symmetry_1
_geom_angle_site_symmetry_3
N2 Sb N1 82.33(13) . .
N2 Sb Cl2 95.49(11) . .
N1 Sb Cl2 87.34(10) . .
N2 Sb Cl1 89.12(10) . .
N1 Sb Cl1 170.05(10) . .
Cl2 Sb Cl1 88.43(4) . .
C1 N1 C10 117.9(4) . .
C1 N1 Sb 126.9(3) . .
C10 N1 Sb 115.2(3) . .
C3 N2 C22 114.1(4) . .
C3 N2 Sb 126.2(3) . .
C22 N2 Sb 118.8(3) . .
N1 C1 C2 125.8(5) . .
N1 C1 H1 117.1 . .
C2 C1 H1 117.1 . .
C3 C2 C1 122.3(4) . .
C3 C2 C4 119.9(4) . .
C1 C2 C4 117.3(4) . .
N2 C3 C2 131.1(4) . .
N2 C3 H3 114.4 . .
C2 C3 H3 114.4 . .
C5 C4 C9 118.1(4) . .
C5 C4 C2 123.0(4) . .
C9 C4 C2 118.9(4) . .
C4 C5 C6 120.9(5) . .
C4 C5 H5 119.6 . .
C6 C5 H5 119.6 . .
C7 C6 C5 119.7(5) . .
C7 C6 H6 120.1 . .
C5 C6 H6 120.1 . .
C8 C7 C6 120.3(5) . .
C8 C7 H7 119.9 . .
C6 C7 H7 119.9 . .
C7 C8 C9 119.7(5) . .
C7 C8 H8 120.1 . .
C9 C8 H8 120.1 . .
C8 C9 C4 121.3(5) . .
C8 C9 H9 119.3 . .
C4 C9 H9 119.3 . .
C15 C10 C11 121.7(4) . .
C15 C10 N1 117.9(4) . .
C11 C10 N1 120.4(4) . .
C12 C11 C10 117.7(5) . .
C12 C11 C16 119.5(5) . .
C10 C11 C16 122.8(4) . .
C13 C12 C11 121.4(5) . .
C13 C12 H12 119.3 . .
C11 C12 H12 119.3 . .
C14 C13 C12 120.3(5) . .
C14 C13 H13 119.9 . .
C12 C13 H13 119.9 . .
C13 C14 C15 121.0(5) . .
C13 C14 H14 119.5 . .
C15 C14 H14 119.5 . .
C10 C15 C14 117.8(5) . .
C10 C15 C19 123.1(4) . .
C14 C15 C19 119.1(5) . .
C11 C16 C18 111.9(5) . .
C11 C16 C17 112.0(4) . .
C18 C16 C17 110.1(4) . .
C11 C16 H16 107.5 . .
C18 C16 H16 107.5 . .
C17 C16 H16 107.5 . .
C16 C17 H17A 109.5 . .
C16 C17 H17B 109.5 . .
H17A C17 H17B 109.5 . .
C16 C17 H17C 109.5 . .
H17A C17 H17C 109.5 . .
H17B C17 H17C 109.5 . .
C16 C18 H18A 109.5 . .
C16 C18 H18B 109.5 . .
H18A C18 H18B 109.5 . .
C16 C18 H18C 109.5 . .
H18A C18 H18C 109.5 . .
H18B C18 H18C 109.5 . .
C15 C19 C21 112.2(5) . .
C15 C19 C20 111.5(5) . .
C21 C19 C20 109.9(6) . .
C15 C19 H19 107.7 . .
C21 C19 H19 107.7 . .
C20 C19 H19 107.7 . .
C19 C20 H20A 109.5 . .
C19 C20 H20B 109.5 . .
H20A C20 H20B 109.5 . .
C19 C20 H20C 109.5 . .
H20A C20 H20C 109.5 . .
H20B C20 H20C 109.5 . .
C19 C21 H21A 109.5 . .
C19 C21 H21B 109.5 . .
H21A C21 H21B 109.5 . .
C19 C21 H21C 109.5 . .
H21A C21 H21C 109.5 . .
H21B C21 H21C 109.5 . .
C27 C22 C23 122.6(5) . .
C27 C22 N2 119.0(4) . .
C23 C22 N2 118.4(4) . .
C24 C23 C22 117.1(5) . .
C24 C23 C28 119.5(5) . .
C22 C23 C28 123.3(5) . .
C25 C24 C23 121.5(5) . .
C25 C24 H24 119.3 . .
C23 C24 H24 119.3 . .
C26 C25 C24 119.7(5) . .
C26 C25 H25 120.2 . .
C24 C25 H25 120.2 . .
C25 C26 C27 122.0(5) . .
C25 C26 H26 119.0 . .
C27 C26 H26 119.0 . .
C26 C27 C22 117.0(5) . .
C26 C27 C31 121.3(5) . .
C22 C27 C31 121.6(5) . .
C23 C28 C29 111.4(4) . .
C23 C28 C30 111.3(4) . .
C29 C28 C30 110.5(5) . .
C23 C28 H28 107.8 . .
C29 C28 H28 107.8 . .
C30 C28 H28 107.8 . .
C28 C29 H29A 109.5 . .
C28 C29 H29B 109.5 . .
H29A C29 H29B 109.5 . .
C28 C29 H29C 109.5 . .
H29A C29 H29C 109.5 . .
H29B C29 H29C 109.5 . .
C28 C30 H30A 109.5 . .
C28 C30 H30B 109.5 . .
H30A C30 H30B 109.5 . .
C28 C30 H30C 109.5 . .
H30A C30 H30C 109.5 . .
H30B C30 H30C 109.5 . .
C27 C31 C32 112.1(4) . .
C27 C31 C33 114.0(5) . .
C32 C31 C33 111.1(5) . .
C27 C31 H31 106.4 . .
C32 C31 H31 106.4 . .
C33 C31 H31 106.4 . .
C31 C32 H32A 109.5 . .
C31 C32 H32B 109.5 . .
H32A C32 H32B 109.5 . .
C31 C32 H32C 109.5 . .
H32A C32 H32C 109.5 . .
H32B C32 H32C 109.5 . .
C31 C33 H33A 109.5 . .
C31 C33 H33B 109.5 . .
H33A C33 H33B 109.5 . .
C31 C33 H33C 109.5 . .
H33A C33 H33C 109.5 . .
H33B C33 H33C 109.5 . .
C1S O1S C1S 111.4(8) 4_656 .
C3S O2S C3S 104.9(15) 4_756 .
O1S C1S C2S 106.2(6) . .
O1S C1S H1S1 110.5 . .
C2S C1S H1S1 110.5 . .
O1S C1S H1S2 110.5 . .
C2S C1S H1S2 110.5 . .
H1S1 C1S H1S2 108.7 . .
C1S C2S C2S 103.2(4) . 4_656
C1S C2S H2S1 111.1 . .
C2S C2S H2S1 111.1 4_656 .
C1S C2S H2S2 111.1 . .
C2S C2S H2S2 111.1 4_656 .
H2S1 C2S H2S2 109.1 . .
O2S C3S C4S 120.8(14) . .
O2S C3S H3S1 107.1 . .
C4S C3S H3S1 107.1 . .
O2S C3S H3S2 107.1 . .
C4S C3S H3S2 107.1 . .
H3S1 C3S H3S2 106.8 . .
C3S C4S H4S1 109.5 . .
C3S C4S H4S2 109.5 . .
H4S1 C4S H4S2 109.5 . .
C3S C4S H4S3 109.5 . .
H4S1 C4S H4S3 109.5 . .
H4S2 C4S H4S3 109.5 . .

loop_
_geom_bond_atom_site_label_1
_geom_bond_atom_site_label_2
_geom_bond_distance
_geom_bond_site_symmetry_2
Sb N2 2.118(3) .
Sb N1 2.299(4) .
Sb Cl2 2.3787(13) .
Sb Cl1 2.5205(14) .
N1 C1 1.301(6) .
N1 C10 1.438(6) .
N2 C3 1.353(5) .
N2 C22 1.447(6) .
C1 C2 1.408(6) .
C1 H1 0.9500 .
C2 C3 1.381(6) .
C2 C4 1.485(6) .
C3 H3 0.9500 .
C4 C5 1.389(6) .
C4 C9 1.392(6) .
C5 C6 1.390(7) .
C5 H5 0.9500 .
C6 C7 1.381(7) .
C6 H6 0.9500 .
C7 C8 1.377(8) .
C7 H7 0.9500 .
C8 C9 1.381(7) .
C8 H8 0.9500 .
C9 H9 0.9500 .
C10 C15 1.397(6) .
C10 C11 1.405(6) .
C11 C12 1.390(7) .
C11 C16 1.523(7) .
C12 C13 1.374(8) .
C12 H12 0.9500 .
C13 C14 1.371(8) .
C13 H13 0.9500 .
C14 C15 1.402(7) .
C14 H14 0.9500 .
C15 C19 1.519(7) .
C16 C18 1.525(7) .
C16 C17 1.544(7) .
C16 H16 1.0000 .
C17 H17A 0.9800 .
C17 H17B 0.9800 .
C17 H17C 0.9800 .
C18 H18A 0.9800 .
C18 H18B 0.9800 .
C18 H18C 0.9800 .
C19 C21 1.527(8) .
C19 C20 1.530(8) .
C19 H19 1.0000 .
C20 H20A 0.9800 .
C20 H20B 0.9800 .
C20 H20C 0.9800 .
C21 H21A 0.9800 .
C21 H21B 0.9800 .
C21 H21C 0.9800 .
C22 C27 1.397(7) .
C22 C23 1.410(7) .
C23 C24 1.397(7) .
C23 C28 1.518(7) .
C24 C25 1.381(8) .
C24 H24 0.9500 .
C25 C26 1.377(8) .
C25 H25 0.9500 .
C26 C27 1.395(7) .
C26 H26 0.9500 .
C27 C31 1.504(7) .
C28 C29 1.531(7) .
C28 C30 1.539(7) .
C28 H28 1.0000 .
C29 H29A 0.9800 .
C29 H29B 0.9800 .
C29 H29C 0.9800 .
C30 H30A 0.9800 .
C30 H30B 0.9800 .
C30 H30C 0.9800 .
C31 C32 1.510(7) .
C31 C33 1.537(7) .
C31 H31 1.0000 .
C32 H32A 0.9800 .
C32 H32B 0.9800 .
C32 H32C 0.9800 .
C33 H33A 0.9800 .
C33 H33B 0.9800 .
C33 H33C 0.9800 .
O1S C1S 1.432(8) 4_656
O1S C1S 1.432(8) .
O2S C3S 1.297(11) 4_756
O2S C3S 1.297(11) .
C1S C2S 1.479(9) .
C1S H1S1 0.9900 .
C1S H1S2 0.9900 .
C2S C2S 1.558(15) 4_656
C2S H2S1 0.9900 .
C2S H2S2 0.9900 .
C3S C4S 1.304(12) .
C3S H3S1 0.9900 .
C3S H3S2 0.9900 .
C4S H4S1 0.9800 .
C4S H4S2 0.9800 .
C4S H4S3 0.9800 .
